data_7051370
loop_
_publ_author_name
'Pal, Pankaj K.'
'Chowdhury, Shubhamoy'
'Drew, Michael G. B.'
'Datta, Dipankar'

_publ_section_title
;
 Metal-assisted electrocyclic reaction in a
 C&#xE006;N--N&#xE006;C--C&#xE006;N system
;
_journal_issue 12
_journal_name_full 'New Journal of Chemistry'
_journal_page_first 931
_journal_paper_doi 10.1039/b006547l
_journal_volume 24
_journal_year 2000
_chemical_formula_sum 'C44 H32 F12 N8 O P2 Ru'
_chemical_formula_weight 1079.79
_chemical_name_systematic
;
 ?
;
_space_group_IT_number 14
_symmetry_cell_setting monoclinic
_symmetry_space_group_name_Hall '-P 2yn'
_symmetry_space_group_name_H-M 'P 1 21/n 1'
_atom_sites_solution_hydrogens geom
_atom_sites_solution_primary direct
_atom_sites_solution_secondary difmap
_audit_creation_method SHELXL-97
_cell_angle_alpha 90.00
_cell_angle_beta 102.037(10)
_cell_angle_gamma 90.00
_cell_formula_units_Z 4
_cell_length_a 13.785(15)
_cell_length_b 16.860(19)
_cell_length_c 20.91(2)
_cell_measurement_temperature 293(2)
_cell_volume 4753(9)
_computing_cell_refinement XDS
_computing_data_collection 'XDS (Kabsch, 1991)'
_computing_data_reduction XDS
_computing_molecular_graphics PLATON(Spek,1994)
_computing_structure_refinement 'SHELXL-93 (Sheldrick, 1993)'
_computing_structure_solution 'SHELXS-86 (Sheldrick, 1990)'
_diffrn_ambient_temperature 293(2)
_diffrn_measurement_device 'Marresearch Image Plate'
_diffrn_measurement_method '95 frames at 2^o intervals, counting time 2 min.'
_diffrn_radiation_monochromator graphite
_diffrn_radiation_source 'fine-focus sealed tube'
_diffrn_radiation_type MoK\a
_diffrn_radiation_wavelength 0.71073
_diffrn_reflns_av_R_equivalents 0.0754
_diffrn_reflns_av_sigmaI/netI 0.1063
_diffrn_reflns_limit_h_max 14
_diffrn_reflns_limit_h_min 0
_diffrn_reflns_limit_k_max 20
_diffrn_reflns_limit_k_min -20
_diffrn_reflns_limit_l_max 25
_diffrn_reflns_limit_l_min -25
_diffrn_reflns_number 20082
_diffrn_reflns_theta_max 26.02
_diffrn_reflns_theta_min 1.63
_exptl_absorpt_coefficient_mu 0.488
_exptl_absorpt_correction_type none
_exptl_crystal_density_diffrn 1.509
_exptl_crystal_density_method 'not measured'
_exptl_crystal_F_000 2168
_refine_diff_density_max 0.838
_refine_diff_density_min -0.826
_refine_diff_density_rms 0.112
_refine_ls_extinction_coef 0.0013(4)
_refine_ls_extinction_expression Fc^*^=kFc[1+0.001xFc^2^\l^3^/sin(2\q)]^-1/4^
_refine_ls_extinction_method SHELXL
_refine_ls_goodness_of_fit_ref 1.073
_refine_ls_hydrogen_treatment mixed
_refine_ls_matrix_type full
_refine_ls_number_parameters 615
_refine_ls_number_reflns 7954
_refine_ls_number_restraints 0
_refine_ls_restrained_S_all 1.073
_refine_ls_R_factor_all 0.2252
_refine_ls_R_factor_gt 0.1137
_refine_ls_shift/su_max 0.118
_refine_ls_shift/su_mean 0.007
_refine_ls_structure_factor_coef Fsqd
_refine_ls_weighting_details 'w=1/[\s^2^(Fo^2^)+(0.1765P)^2^+0.0000P] where P=(Fo^2^+2Fc^2^)/3'
_refine_ls_weighting_scheme calc
_refine_ls_wR_factor_gt 0.2809
_refine_ls_wR_factor_ref 0.3301
_reflns_number_gt 3716
_reflns_number_total 7954
_reflns_threshold_expression 2sigma(I)
_cod_data_source_file b006547l.txt
_cod_data_source_block 1
_cod_depositor_comments
;
The following automatic conversions were performed:

'_refine_ls_weighting_scheme' value 'calc
w=1/[\s^2^(Fo^2^)+(0.1765P)^2^+0.0000P] where P=(Fo^2^+2Fc^2^)/3' was
changed to 'calc'. New tag '_refine_ls_weighting_details' was
created. The value of the new tag was set to
'w=1/[\s^2^(Fo^2^)+(0.1765P)^2^+0.0000P] where P=(Fo^2^+2Fc^2^)/3'.

Automatic conversion script
Id: cif_fix_values 3143 2015-03-26 13:38:13Z robertas 
;
_cod_original_sg_symbol_H-M P21/n
_cod_database_code 7051370

loop_
_symmetry_equiv_pos_as_xyz
'x, y, z'
'-x+1/2, y+1/2, -z+1/2'
'-x, -y, -z'
'x-1/2, -y-1/2, z-1/2'

loop_
_atom_site_label
_atom_site_type_symbol
_atom_site_fract_x
_atom_site_fract_y
_atom_site_fract_z
_atom_site_U_iso_or_equiv
_atom_site_adp_type
_atom_site_occupancy
_atom_site_calc_flag
_atom_site_refinement_flags
_atom_site_disorder_assembly
_atom_site_disorder_group
Ru1 Ru 0.74902(7) 0.23901(5) 0.98308(5) 0.0790(5) Uani 1 d . . .
P1 P 1.0052(4) 0.1413(3) 1.2287(2) 0.1294(15) Uani 1 d . . .
F11 F 0.9746(10) 0.2277(7) 1.2197(8) 0.245(8) Uani 1 d . . .
F12 F 0.9230(11) 0.1167(9) 1.1753(9) 0.312(11) Uani 1 d . . .
F13 F 1.0918(11) 0.1673(13) 1.2777(12) 0.401(16) Uani 1 d . . .
F14 F 1.0711(14) 0.1396(10) 1.1820(9) 0.297(9) Uani 1 d . . .
F15 F 0.955(2) 0.1311(13) 1.2766(11) 0.410(16) Uani 1 d . . .
F16 F 1.0434(13) 0.0543(9) 1.2340(8) 0.268(7) Uani 1 d . . .
P2 P 1.1401(4) 0.2237(2) 0.8902(2) 0.1220(14) Uani 1 d . . .
F21 F 1.0795(13) 0.1609(10) 0.8499(11) 0.317(9) Uani 1 d . . .
F22 F 1.0863(15) 0.1927(11) 0.9397(12) 0.326(11) Uani 1 d . . .
F23 F 1.0604(14) 0.2808(7) 0.8671(11) 0.351(13) Uani 1 d . . .
F24 F 1.1913(15) 0.2798(8) 0.9367(10) 0.310(11) Uani 1 d . . .
F25 F 1.2048(16) 0.2363(17) 0.8455(11) 0.407(17) Uani 1 d . . .
F26 F 1.2184(8) 0.1631(7) 0.9220(7) 0.217(5) Uani 1 d . . .
N11 N 0.7942(7) 0.2537(4) 0.8995(4) 0.072(2) Uani 1 d . . .
N12 N 0.8030(7) 0.3253(4) 0.8708(4) 0.080(2) Uani 1 d . . .
C13 C 0.8293(8) 0.3267(5) 0.8140(5) 0.070(3) Uani 1 d . . .
C14 C 0.8450(8) 0.2576(6) 0.7821(5) 0.076(3) Uani 1 d . . .
N15 N 0.8453(6) 0.1891(5) 0.8123(4) 0.079(2) Uani 1 d . . .
C16 C 0.8247(8) 0.1897(5) 0.8712(5) 0.073(3) Uani 1 d . . .
C131 C 0.8463(9) 0.4098(5) 0.7924(5) 0.079(3) Uani 1 d . . .
C132 C 0.9289(10) 0.4281(6) 0.7717(6) 0.107(4) Uani 1 d . . .
H132 H 0.9741 0.3880 0.7688 0.129 Uiso 1 calc R . .
C133 C 0.9502(15) 0.5056(8) 0.7541(8) 0.152(7) Uani 1 d . . .
H133 H 1.0081 0.5172 0.7397 0.183 Uiso 1 calc R . .
C134 C 0.8850(18) 0.5614(9) 0.7588(8) 0.155(7) Uani 1 d . . .
H134 H 0.8994 0.6134 0.7493 0.186 Uiso 1 calc R . .
C135 C 0.7966(13) 0.5461(7) 0.7772(7) 0.125(5) Uani 1 d . . .
H135 H 0.7510 0.5866 0.7778 0.149 Uiso 1 calc R . .
C136 C 0.7757(10) 0.4667(6) 0.7955(5) 0.101(4) Uani 1 d . . .
H136 H 0.7172 0.4543 0.8088 0.122 Uiso 1 calc R . .
C141 C 0.8569(9) 0.2502(6) 0.7117(5) 0.080(3) Uani 1 d . . .
C142 C 0.7974(10) 0.2961(7) 0.6615(6) 0.107(4) Uani 1 d . . .
H142 H 0.7549 0.3345 0.6720 0.128 Uiso 1 calc R . .
C143 C 0.8029(12) 0.2836(9) 0.5974(7) 0.118(5) Uani 1 d . . .
H143 H 0.7609 0.3115 0.5645 0.142 Uiso 1 calc R . .
C144 C 0.8664(15) 0.2329(9) 0.5821(7) 0.121(5) Uani 1 d . . .
H144 H 0.8687 0.2256 0.5384 0.145 Uiso 1 calc R . .
C145 C 0.9293(13) 0.1904(8) 0.6290(7) 0.126(5) Uani 1 d . . .
H145 H 0.9751 0.1561 0.6168 0.151 Uiso 1 calc R . .
C146 C 0.9256(10) 0.1982(7) 0.6966(6) 0.099(4) Uani 1 d . . .
H146 H 0.9678 0.1695 0.7288 0.119 Uiso 1 calc R . .
N21 N 0.6146(8) 0.1909(5) 0.9430(5) 0.087(3) Uani 1 d . . .
C22 C 0.5688(12) 0.1896(7) 0.8817(8) 0.109(4) Uani 1 d . . .
H22 H 0.5987 0.2140 0.8509 0.131 Uiso 1 calc R . .
C23 C 0.4711(12) 0.1509(8) 0.8591(8) 0.115(4) Uani 1 d . . .
H23 H 0.4396 0.1492 0.8152 0.137 Uiso 1 calc R . .
C24 C 0.4311(13) 0.1186(9) 0.9059(12) 0.134(6) Uani 1 d . . .
H24 H 0.3698 0.0938 0.8936 0.160 Uiso 1 calc R . .
C25 C 0.4761(14) 0.1198(8) 0.9722(11) 0.125(5) Uani 1 d . . .
C26 C 0.5668(11) 0.1575(7) 0.9883(8) 0.097(4) Uani 1 d . . .
C27 C 0.4332(16) 0.0810(10) 1.0207(13) 0.146(7) Uani 1 d . . .
H27 H 0.3756 0.0511 1.0085 0.175 Uiso 1 calc R . .
C28 C 0.4766(16) 0.0884(11) 1.0829(15) 0.160(9) Uani 1 d . . .
H28 H 0.4473 0.0650 1.1144 0.193 Uiso 1 calc R . .
C29 C 0.5641(18) 0.1296(10) 1.1027(10) 0.137(6) Uani 1 d . . .
C30 C 0.6200(17) 0.1487(13) 1.1672(12) 0.163(8) Uani 1 d . . .
H30 H 0.5968 0.1284 1.2027 0.195 Uiso 1 calc R . .
C31 C 0.7045(15) 0.1942(13) 1.1807(8) 0.151(7) Uani 1 d . . .
H31 H 0.7367 0.2046 1.2236 0.182 Uiso 1 calc R . .
C32 C 0.7403(13) 0.2241(9) 1.1285(8) 0.123(5) Uani 1 d . . .
H32 H 0.7954 0.2573 1.1379 0.147 Uiso 1 calc R . .
N33 N 0.7035(10) 0.2095(7) 1.0686(6) 0.103(3) Uani 1 d . . .
C34 C 0.6148(14) 0.1665(8) 1.0529(8) 0.108(5) Uani 1 d . . .
N41 N 0.8096(6) 0.1278(4) 0.9713(4) 0.075(2) Uani 1 d . . .
C42 C 0.8340(8) 0.1181(5) 0.9135(5) 0.077(3) Uani 1 d . . .
C43 C 0.8690(9) 0.0483(6) 0.8934(5) 0.093(3) Uani 1 d . . .
H43 H 0.8856 0.0440 0.8527 0.111 Uiso 1 calc R . .
C44 C 0.8789(10) -0.0166(6) 0.9366(7) 0.110(4) Uani 1 d . . .
H44 H 0.9014 -0.0655 0.9252 0.132 Uiso 1 calc R . .
C45 C 0.8546(10) -0.0051(6) 0.9950(7) 0.109(4) Uani 1 d . . .
H45 H 0.8622 -0.0469 1.0247 0.130 Uiso 1 calc R . .
C46 C 0.8190(9) 0.0663(6) 1.0122(6) 0.092(3) Uani 1 d . . .
H46 H 0.8013 0.0717 1.0525 0.111 Uiso 1 calc R . .
N61 N 0.8768(10) 0.2933(6) 1.0285(5) 0.094(3) Uani 1 d . . .
C66 C 0.8714(16) 0.3745(10) 1.0365(6) 0.115(5) Uani 1 d . . .
C62 C 0.9675(14) 0.2671(10) 1.0504(7) 0.126(5) Uani 1 d . . .
H62 H 0.9765 0.2126 1.0478 0.151 Uiso 1 calc R . .
C63 C 1.051(2) 0.310(2) 1.0768(11) 0.203(15) Uani 1 d . . .
H63 H 1.1119 0.2855 1.0905 0.244 Uiso 1 calc R . .
C64 C 1.043(3) 0.387(3) 1.0824(13) 0.22(2) Uani 1 d . . .
H64 H 1.0991 0.4174 1.0989 0.258 Uiso 1 calc R . .
C65 C 0.954(2) 0.4220(12) 1.0642(10) 0.150(8) Uani 1 d . . .
C68 C 0.934(3) 0.5049(18) 1.0677(16) 0.223(16) Uani 1 d . . .
H68 H 0.9850 0.5385 1.0882 0.268 Uiso 1 calc R . .
C70 C 0.842(3) 0.5366(14) 1.0414(15) 0.25(2) Uani 1 d . . .
H70 H 0.8347 0.5914 1.0429 0.305 Uiso 1 calc R . .
C71 C 0.756(2) 0.4908(11) 1.0119(10) 0.174(10) Uani 1 d . . .
C72 C 0.659(3) 0.5112(12) 0.9816(14) 0.199(14) Uani 1 d . . .
H72 H 0.6438 0.5649 0.9784 0.239 Uiso 1 calc R . .
C73 C 0.590(2) 0.4630(12) 0.9580(10) 0.188(10) Uani 1 d . . .
H73 H 0.5263 0.4817 0.9405 0.226 Uiso 1 calc R . .
C74 C 0.6104(14) 0.3785(8) 0.9584(7) 0.128(5) Uani 1 d . . .
H74 H 0.5616 0.3424 0.9398 0.154 Uiso 1 calc R . .
N75 N 0.7007(11) 0.3546(6) 0.9862(5) 0.105(3) Uani 1 d . . .
C76 C 0.7783(19) 0.4038(9) 1.0101(8) 0.126(6) Uani 1 d . . .
O100 O 1.138(3) 0.084(2) 0.6494(18) 0.261(15) Uiso 0.50 d P . .
O200 O 0.892(2) 0.160(2) 1.4065(16) 0.241(13) Uiso 0.50 d P . .

loop_
_atom_site_aniso_label
_atom_site_aniso_U_11
_atom_site_aniso_U_22
_atom_site_aniso_U_33
_atom_site_aniso_U_23
_atom_site_aniso_U_13
_atom_site_aniso_U_12
Ru1 0.1020(9) 0.0688(6) 0.0726(6) 0.0090(4) 0.0329(5) 0.0118(5)
P1 0.126(4) 0.164(4) 0.097(3) -0.006(3) 0.020(3) 0.015(3)
F11 0.229(14) 0.152(8) 0.306(19) -0.037(10) -0.055(13) 0.047(8)
F12 0.186(13) 0.292(17) 0.37(2) -0.147(15) -0.131(15) 0.078(12)
F13 0.170(12) 0.48(3) 0.47(3) -0.34(2) -0.122(16) 0.112(15)
F14 0.36(2) 0.299(18) 0.294(18) -0.059(15) 0.216(19) -0.081(16)
F15 0.63(4) 0.40(3) 0.30(2) 0.12(2) 0.33(3) 0.08(3)
F16 0.288(16) 0.223(13) 0.259(16) -0.025(11) -0.026(13) 0.099(13)
P2 0.143(4) 0.092(2) 0.125(3) 0.004(2) 0.014(3) -0.007(3)
F21 0.251(16) 0.273(16) 0.40(2) -0.180(17) -0.007(16) -0.029(13)
F22 0.34(2) 0.255(18) 0.44(3) 0.06(2) 0.23(2) 0.081(16)
F23 0.293(19) 0.135(8) 0.52(3) 0.084(14) -0.159(19) 0.010(11)
F24 0.37(2) 0.139(8) 0.33(2) -0.044(12) -0.118(18) 0.006(12)
F25 0.30(2) 0.66(4) 0.27(2) 0.20(3) 0.082(19) -0.14(3)
F26 0.178(10) 0.179(9) 0.286(14) 0.076(10) 0.030(10) 0.052(8)
N11 0.107(7) 0.054(4) 0.056(5) 0.002(3) 0.020(5) 0.011(4)
N12 0.104(7) 0.067(5) 0.072(6) 0.005(4) 0.027(5) 0.014(4)
C13 0.085(8) 0.064(5) 0.062(6) -0.002(5) 0.015(6) 0.003(5)
C14 0.075(8) 0.077(6) 0.074(7) 0.008(5) 0.015(6) -0.001(5)
N15 0.094(7) 0.074(5) 0.073(6) -0.010(4) 0.025(5) -0.012(4)
C16 0.077(8) 0.064(6) 0.081(7) 0.005(5) 0.018(6) 0.004(5)
C131 0.102(9) 0.066(6) 0.074(7) -0.005(5) 0.033(7) -0.009(6)
C132 0.143(13) 0.078(7) 0.114(10) -0.004(6) 0.058(9) -0.004(7)
C133 0.230(19) 0.080(9) 0.180(16) 0.013(9) 0.119(15) 0.000(11)
C134 0.27(2) 0.092(10) 0.130(13) 0.031(9) 0.097(15) -0.020(13)
C135 0.182(16) 0.078(8) 0.100(10) -0.009(7) -0.002(10) 0.040(9)
C136 0.139(12) 0.073(7) 0.092(9) 0.007(6) 0.023(8) 0.022(7)
C141 0.095(9) 0.085(7) 0.061(6) -0.008(5) 0.020(6) -0.018(6)
C142 0.130(12) 0.093(8) 0.091(9) 0.004(7) 0.009(9) -0.043(8)
C143 0.145(14) 0.132(11) 0.078(10) -0.015(8) 0.027(9) -0.026(10)
C144 0.184(17) 0.123(11) 0.058(8) -0.018(8) 0.030(10) -0.024(11)
C145 0.188(16) 0.116(10) 0.086(10) -0.039(8) 0.055(11) -0.028(10)
C146 0.118(11) 0.097(8) 0.082(8) -0.026(6) 0.024(8) -0.006(7)
N21 0.115(8) 0.069(5) 0.081(7) 0.003(5) 0.030(6) 0.005(5)
C22 0.131(14) 0.086(8) 0.117(12) 0.003(8) 0.040(10) 0.015(8)
C23 0.102(12) 0.106(9) 0.134(13) -0.036(9) 0.019(10) 0.007(8)
C24 0.110(14) 0.118(11) 0.187(19) -0.046(12) 0.064(15) -0.017(9)
C25 0.127(16) 0.083(8) 0.177(18) -0.003(10) 0.062(14) 0.008(9)
C26 0.082(11) 0.084(7) 0.133(13) 0.011(8) 0.042(10) 0.016(7)
C27 0.146(18) 0.098(10) 0.21(2) 0.006(13) 0.065(17) -0.025(10)
C28 0.102(17) 0.129(14) 0.28(3) 0.022(17) 0.102(19) 0.006(12)
C29 0.174(19) 0.145(13) 0.111(13) 0.043(10) 0.075(13) 0.053(13)
C30 0.155(18) 0.199(19) 0.156(19) 0.093(15) 0.083(16) 0.072(15)
C31 0.129(15) 0.24(2) 0.097(11) 0.052(13) 0.039(11) 0.047(15)
C32 0.144(13) 0.154(12) 0.089(10) 0.029(9) 0.067(10) 0.025(10)
N33 0.107(10) 0.114(8) 0.092(9) -0.003(6) 0.030(7) 0.028(7)
C34 0.119(13) 0.100(9) 0.117(12) 0.034(8) 0.052(11) 0.058(9)
N41 0.086(7) 0.060(4) 0.085(6) 0.006(4) 0.030(5) 0.005(4)
C42 0.103(9) 0.047(5) 0.088(8) -0.001(5) 0.037(7) 0.005(5)
C43 0.130(11) 0.076(7) 0.071(7) -0.007(5) 0.018(7) -0.008(6)
C44 0.134(12) 0.069(7) 0.134(12) 0.015(7) 0.041(10) 0.025(7)
C45 0.136(12) 0.061(7) 0.133(12) 0.032(7) 0.037(10) 0.004(7)
C46 0.110(10) 0.082(7) 0.088(8) 0.033(6) 0.028(7) 0.004(7)
N61 0.112(10) 0.094(7) 0.078(7) -0.009(5) 0.020(6) -0.006(6)
C66 0.154(16) 0.137(14) 0.052(8) -0.009(8) 0.017(9) 0.003(13)
C62 0.113(14) 0.170(14) 0.086(10) 0.004(9) 0.000(10) 0.017(13)
C63 0.125(18) 0.38(4) 0.100(14) -0.05(2) 0.022(12) -0.12(3)
C64 0.21(3) 0.37(5) 0.080(14) -0.05(2) 0.046(18) -0.15(4)
C65 0.21(2) 0.127(14) 0.116(15) -0.043(11) 0.053(16) -0.087(16)
C68 0.35(5) 0.14(2) 0.18(3) -0.031(17) 0.05(3) -0.08(2)
C70 0.52(7) 0.098(16) 0.18(3) -0.073(17) 0.16(4) -0.14(3)
C71 0.31(3) 0.103(14) 0.123(15) 0.024(11) 0.087(18) 0.036(18)
C72 0.34(4) 0.085(13) 0.19(3) 0.005(14) 0.10(3) 0.040(19)
C73 0.26(3) 0.117(14) 0.169(19) 0.010(13) 0.009(17) 0.078(17)
C74 0.183(16) 0.104(10) 0.109(11) 0.020(8) 0.058(11) 0.067(10)
N75 0.147(11) 0.090(7) 0.091(7) 0.013(6) 0.058(7) 0.044(8)
C76 0.21(2) 0.088(10) 0.098(11) -0.017(8) 0.070(13) -0.039(12)

loop_
_atom_type_symbol
_atom_type_description
_atom_type_scat_dispersion_real
_atom_type_scat_dispersion_imag
_atom_type_scat_source
C C 0.0033 0.0016 'International Tables Vol C Tables 4.2.6.8 and 6.1.1.4'
H H 0.0000 0.0000 'International Tables Vol C Tables 4.2.6.8 and 6.1.1.4'
N N 0.0061 0.0033 'International Tables Vol C Tables 4.2.6.8 and 6.1.1.4'
O O 0.0106 0.0060 'International Tables Vol C Tables 4.2.6.8 and 6.1.1.4'
Ru Ru -1.2594 0.8363 'International Tables Vol C Tables 4.2.6.8 and 6.1.1.4'
P P 0.1023 0.0942 'International Tables Vol C Tables 4.2.6.8 and 6.1.1.4'
F F 0.0171 0.0103 'International Tables Vol C Tables 4.2.6.8 and 6.1.1.4'

loop_
_geom_angle_atom_site_label_1
_geom_angle_atom_site_label_2
_geom_angle_atom_site_label_3
_geom_angle
_geom_angle_site_symmetry_1
_geom_angle_site_symmetry_3
_geom_angle_publ_flag
N11 Ru1 N21 96.4(4) . . ?
N11 Ru1 N61 87.4(4) . . ?
N21 Ru1 N61 174.7(4) . . ?
N11 Ru1 N75 94.2(3) . . ?
N21 Ru1 N75 96.8(5) . . ?
N61 Ru1 N75 79.3(5) . . ?
N11 Ru1 N33 173.2(4) . . ?
N21 Ru1 N33 81.2(5) . . ?
N61 Ru1 N33 95.4(5) . . ?
N75 Ru1 N33 92.4(4) . . ?
N11 Ru1 N41 78.6(3) . . ?
N21 Ru1 N41 86.9(3) . . ?
N61 Ru1 N41 97.5(4) . . ?
N75 Ru1 N41 172.2(4) . . ?
N33 Ru1 N41 94.9(4) . . ?
F15 P1 F14 169.2(14) . . ?
F15 P1 F13 89.4(15) . . ?
F14 P1 F13 86.8(13) . . ?
F15 P1 F12 95.3(15) . . ?
F14 P1 F12 88.6(10) . . ?
F13 P1 F12 175.3(15) . . ?
F15 P1 F11 92.3(10) . . ?
F14 P1 F11 97.6(10) . . ?
F13 P1 F11 88.0(10) . . ?
F12 P1 F11 91.6(8) . . ?
F15 P1 F16 92.6(12) . . ?
F14 P1 F16 77.4(9) . . ?
F13 P1 F16 91.0(10) . . ?
F12 P1 F16 89.0(8) . . ?
F11 P1 F16 174.9(11) . . ?
F24 P2 F25 93.3(13) . . ?
F24 P2 F23 91.1(9) . . ?
F25 P2 F23 102.2(13) . . ?
F24 P2 F22 90.4(14) . . ?
F25 P2 F22 166.4(13) . . ?
F23 P2 F22 90.7(12) . . ?
F24 P2 F21 171.3(15) . . ?
F25 P2 F21 95.1(14) . . ?
F23 P2 F21 89.3(10) . . ?
F22 P2 F21 81.0(12) . . ?
F24 P2 F26 86.7(8) . . ?
F25 P2 F26 84.5(11) . . ?
F23 P2 F26 173.0(12) . . ?
F22 P2 F26 82.7(8) . . ?
F21 P2 F26 91.9(9) . . ?
C16 N11 N12 117.0(8) . . ?
C16 N11 Ru1 118.2(6) . . ?
N12 N11 Ru1 124.6(6) . . ?
C13 N12 N11 118.6(7) . . ?
N12 C13 C14 121.6(8) . . ?
N12 C13 C131 112.2(8) . . ?
C14 C13 C131 126.1(9) . . ?
N15 C14 C13 119.5(10) . . ?
N15 C14 C141 113.7(9) . . ?
C13 C14 C141 126.7(9) . . ?
C14 N15 C16 117.4(8) . . ?
N15 C16 N11 124.5(8) . . ?
N15 C16 C42 122.6(9) . . ?
N11 C16 C42 112.8(9) . . ?
C132 C131 C136 120.8(10) . . ?
C132 C131 C13 120.6(10) . . ?
C136 C131 C13 118.6(10) . . ?
C131 C132 C133 122.6(13) . . ?
C134 C133 C132 117.4(15) . . ?
C133 C134 C135 123.0(14) . . ?
C134 C135 C136 119.1(13) . . ?
C131 C136 C135 117.0(13) . . ?
C146 C141 C142 119.8(11) . . ?
C146 C141 C14 119.6(10) . . ?
C142 C141 C14 120.6(11) . . ?
C143 C142 C141 119.8(14) . . ?
C144 C143 C142 120.9(15) . . ?
C143 C144 C145 121.5(13) . . ?
C144 C145 C146 120.8(14) . . ?
C141 C146 C145 117.0(13) . . ?
C22 N21 C26 117.6(13) . . ?
C22 N21 Ru1 128.6(9) . . ?
C26 N21 Ru1 113.8(10) . . ?
N21 C22 C23 122.8(13) . . ?
C24 C23 C22 115.6(16) . . ?
C23 C24 C25 123.8(17) . . ?
C26 C25 C24 116.1(17) . . ?
C26 C25 C27 122(2) . . ?
C24 C25 C27 122(2) . . ?
C25 C26 N21 123.9(16) . . ?
C25 C26 C34 120.8(17) . . ?
N21 C26 C34 115.2(14) . . ?
C28 C27 C25 119(2) . . ?
C27 C28 C29 122(2) . . ?
C28 C29 C30 131(2) . . ?
C28 C29 C34 120(2) . . ?
C30 C29 C34 108.7(19) . . ?
C31 C30 C29 125.5(17) . . ?
C30 C31 C32 117.9(19) . . ?
N33 C32 C31 124.8(19) . . ?
C32 N33 C34 118.7(14) . . ?
C32 N33 Ru1 132.1(12) . . ?
C34 N33 Ru1 109.2(9) . . ?
C26 C34 N33 120.1(13) . . ?
C26 C34 C29 115.8(19) . . ?
N33 C34 C29 124.1(18) . . ?
C42 N41 C46 118.6(8) . . ?
C42 N41 Ru1 113.6(6) . . ?
C46 N41 Ru1 127.6(8) . . ?
N41 C42 C43 123.7(9) . . ?
N41 C42 C16 115.7(8) . . ?
C43 C42 C16 120.5(9) . . ?
C42 C43 C44 117.7(11) . . ?
C45 C44 C43 117.5(11) . . ?
C44 C45 C46 122.2(10) . . ?
N41 C46 C45 120.3(11) . . ?
C62 N61 C66 111.2(14) . . ?
C62 N61 Ru1 132.8(11) . . ?
C66 N61 Ru1 116.0(11) . . ?
C76 C66 N61 112.1(15) . . ?
C76 C66 C65 124.3(19) . . ?
N61 C66 C65 123.5(18) . . ?
N61 C62 C63 128(2) . . ?
C64 C63 C62 119(4) . . ?
C63 C64 C65 120(3) . . ?
C64 C65 C66 119(2) . . ?
C64 C65 C68 126(3) . . ?
C66 C65 C68 116(3) . . ?
C70 C68 C65 122(3) . . ?
C68 C70 C71 125(3) . . ?
C72 C71 C70 133(3) . . ?
C72 C71 C76 114(2) . . ?
C70 C71 C76 112(2) . . ?
C73 C72 C71 126(2) . . ?
C72 C73 C74 120(2) . . ?
N75 C74 C73 117.9(18) . . ?
C74 N75 C76 124.8(14) . . ?
C74 N75 Ru1 123.6(11) . . ?
C76 N75 Ru1 110.6(11) . . ?
N75 C76 C66 121.5(15) . . ?
N75 C76 C71 117(2) . . ?
C66 C76 C71 121(2) . . ?

loop_
_geom_bond_atom_site_label_1
_geom_bond_atom_site_label_2
_geom_bond_distance
_geom_bond_site_symmetry_2
_geom_bond_publ_flag
Ru1 N11 1.990(8) . ?
Ru1 N21 2.036(11) . ?
Ru1 N61 2.036(12) . ?
Ru1 N75 2.065(10) . ?
Ru1 N33 2.075(12) . ?
Ru1 N41 2.088(7) . ?
P1 F15 1.344(15) . ?
P1 F14 1.467(13) . ?
P1 F13 1.468(13) . ?
P1 F12 1.474(12) . ?
P1 F11 1.517(12) . ?
P1 F16 1.556(13) . ?
P2 F24 1.433(14) . ?
P2 F25 1.436(18) . ?
P2 F23 1.466(14) . ?
P2 F22 1.488(17) . ?
P2 F21 1.495(14) . ?
P2 F26 1.534(11) . ?
N11 C16 1.338(12) . ?
N11 N12 1.365(10) . ?
N12 C13 1.312(11) . ?
C13 C14 1.381(13) . ?
C13 C131 1.506(13) . ?
C14 N15 1.316(12) . ?
C14 C141 1.520(15) . ?
N15 C16 1.321(12) . ?
C16 C42 1.486(13) . ?
C131 C132 1.337(14) . ?
C131 C136 1.377(14) . ?
C132 C133 1.405(16) . ?
C133 C134 1.32(2) . ?
C134 C135 1.38(2) . ?
C135 C136 1.438(17) . ?
C141 C146 1.375(15) . ?
C141 C142 1.418(16) . ?
C142 C143 1.375(17) . ?
C143 C144 1.31(2) . ?
C144 C145 1.37(2) . ?
C145 C146 1.431(16) . ?
N21 C22 1.305(16) . ?
N21 C26 1.381(15) . ?
C22 C23 1.483(18) . ?
C23 C24 1.33(2) . ?
C24 C25 1.40(2) . ?
C25 C26 1.381(19) . ?
C25 C27 1.43(2) . ?
C26 C34 1.383(19) . ?
C27 C28 1.32(2) . ?
C28 C29 1.38(2) . ?
C29 C30 1.44(3) . ?
C29 C34 1.504(19) . ?
C30 C31 1.38(3) . ?
C31 C32 1.383(18) . ?
C32 N33 1.274(17) . ?
N33 C34 1.400(18) . ?
N41 C42 1.331(11) . ?
N41 C46 1.332(11) . ?
C42 C43 1.370(13) . ?
C43 C44 1.407(15) . ?
C44 C45 1.345(16) . ?
C45 C46 1.377(15) . ?
N61 C62 1.315(17) . ?
N61 C66 1.384(18) . ?
C66 C76 1.38(2) . ?
C66 C65 1.41(2) . ?
C62 C63 1.38(2) . ?
C63 C64 1.30(4) . ?
C64 C65 1.35(4) . ?
C65 C68 1.43(3) . ?
C68 C70 1.39(5) . ?
C70 C71 1.44(4) . ?
C71 C72 1.40(3) . ?
C71 C76 1.50(2) . ?
C72 C73 1.27(3) . ?
C73 C74 1.45(2) . ?
C74 N75 1.323(18) . ?
N75 C76 1.36(2) . ?
